data_7714903
loop_
_publ_author_name
'Mahdavi, Seyedeh Mahbobeh'
'Bockfeld, Dirk'
'B&#xfc;ssing, Rolf'
'Karge, Bianka'
'Bannenberg, Thomas'
'Frank, Ren&#xe9;'
'Br&#xf6;nstrup, Mark'
'Ott, Ingo'
'Tamm, Matthias'

_publ_section_title
;
 Synthesis of N-heterocyclic carbene gold(I) complexes from the marine
 betaine 1,3-dimethylimidazolium-4-carboxylate.
;
_journal_issue 5
_journal_name_full 'Dalton transactions (Cambridge, England : 2003)'
_journal_page_first 1942
_journal_page_last 1946
_journal_paper_doi 10.1039/d3dt04135b
_journal_volume 53
_journal_year 2024
_chemical_formula_moiety 'C12 H15 Au N4 O4, 6(H2 O)'
_chemical_formula_sum 'C12 H27 Au N4 O10'
_chemical_formula_weight 584.34
_space_group_crystal_system monoclinic
_space_group_IT_number 14
_space_group_name_Hall '-P 2yn'
_space_group_name_H-M_alt 'P 1 21/n 1'
_atom_sites_solution_hydrogens mixed
_atom_sites_solution_primary iterative
_atom_sites_solution_secondary difmap
_audit_creation_method SHELXL-2018/3
_audit_update_record
;
2023-11-27 deposited with the CCDC.	2024-01-03 downloaded from the CCDC.
;
_cell_angle_alpha 90
_cell_angle_beta 91.190(9)
_cell_angle_gamma 90
_cell_formula_units_Z 2
_cell_length_a 4.3054(4)
_cell_length_b 20.233(3)
_cell_length_c 11.3141(11)
_cell_measurement_reflns_used 2380
_cell_measurement_temperature 100(2)
_cell_measurement_theta_max 75.3950
_cell_measurement_theta_min 4.3750
_cell_volume 985.4(2)
_computing_cell_refinement 'CrysAlisPro 1.171.41.112a (Rigaku OD, 2021)'
_computing_data_collection 'CrysAlisPro 1.171.41.112a (Rigaku OD, 2021)'
_computing_data_reduction 'CrysAlisPro 1.171.41.112a (Rigaku OD, 2021)'
_computing_publication_material 'OLEX2 v1.3 (O. V. Dolomanov et al., J. Appl. Cryst., 2009, 42, 339-341)'
_computing_structure_refinement 'SHELXL-2018/3 (G. M. Sheldrick, Acta Cryst., 2015, C71, 3-8)'
_computing_structure_solution 'SHELXT 2018/2 (G. M. Sheldrick, Acta Cryst., 2015, A71, 3-8)'
_diffrn_ambient_environment N~2~
_diffrn_ambient_temperature 100(2)
_diffrn_detector 'Hybrid Pixel Array Detector'
_diffrn_detector_area_resol_mean 10.0000
_diffrn_detector_type HyPix
_diffrn_measured_fraction_theta_full 0.993
_diffrn_measured_fraction_theta_max 0.950
_diffrn_measurement_device 'four-circle diffractometer'
_diffrn_measurement_device_type 'XtaLAB Synergy, Single source at home/near, HyPix'
_diffrn_measurement_method '\w scans'
_diffrn_radiation_monochromator mirror
_diffrn_radiation_probe x-ray
_diffrn_radiation_type 'Cu K\a'
_diffrn_radiation_wavelength 1.54184
_diffrn_reflns_av_R_equivalents 0.0664
_diffrn_reflns_av_unetI/netI 0.0460
_diffrn_reflns_Laue_measured_fraction_full 0.993
_diffrn_reflns_Laue_measured_fraction_max 0.950
_diffrn_reflns_limit_h_max 4
_diffrn_reflns_limit_h_min -5
_diffrn_reflns_limit_k_max 25
_diffrn_reflns_limit_k_min -25
_diffrn_reflns_limit_l_max 14
_diffrn_reflns_limit_l_min -14
_diffrn_reflns_number 14935
_diffrn_reflns_point_group_measured_fraction_full 0.993
_diffrn_reflns_point_group_measured_fraction_max 0.950
_diffrn_reflns_theta_full 67.684
_diffrn_reflns_theta_max 75.892
_diffrn_reflns_theta_min 4.370
_diffrn_source 'micro-focus sealed X-ray tube'
_diffrn_source_type 'PhotonJet (Cu) X-ray Source'
_exptl_absorpt_coefficient_mu 14.559
_exptl_absorpt_correction_T_max 1.00000
_exptl_absorpt_correction_T_min 0.43715
_exptl_absorpt_correction_type multi-scan
_exptl_absorpt_process_details
;
CrysAlisPro 1.171.41.112a (Rigaku Oxford Diffraction, 2021)
Empirical absorption correction using spherical harmonics,
implemented in SCALE3 ABSPACK scaling algorithm.
;
_exptl_crystal_colour colourless
_exptl_crystal_density_diffrn 1.969
_exptl_crystal_description needle
_exptl_crystal_F_000 572
_exptl_crystal_size_max 0.160
_exptl_crystal_size_mid 0.020
_exptl_crystal_size_min 0.010
_refine_diff_density_max 2.224
_refine_diff_density_min -0.923
_refine_diff_density_rms 0.171
_refine_ls_extinction_method none
_refine_ls_goodness_of_fit_ref 1.074
_refine_ls_hydrogen_treatment constr
_refine_ls_matrix_type full
_refine_ls_number_parameters 136
_refine_ls_number_reflns 1958
_refine_ls_number_restraints 0
_refine_ls_restrained_S_all 1.074
_refine_ls_R_factor_all 0.0705
_refine_ls_R_factor_gt 0.0432
_refine_ls_shift/su_max 0.000
_refine_ls_shift/su_mean 0.000
_refine_ls_structure_factor_coef Fsqd
_refine_ls_weighting_details 'w=1/[\s^2^(Fo^2^)+(0.0322P)^2^+10.2934P] where P=(Fo^2^+2Fc^2^)/3'
_refine_ls_weighting_scheme calc
_refine_ls_wR_factor_gt 0.0975
_refine_ls_wR_factor_ref 0.1073
_reflns_Friedel_coverage 0.000
_reflns_number_gt 1302
_reflns_number_total 1958
_reflns_threshold_expression 'I > 2\s(I)'
_cod_data_source_file d3dt04135b3.cif
_cod_data_source_block sm18db
_cod_depositor_comments 'Adding full bibliography for 7714901--7714907.cif.'
_cod_original_sg_symbol_H-M 'P 21/n'
_cod_database_code 7714903
_shelx_shelxl_version_number 2018/3
_shelx_space_group_comment
;
The symmetry employed for this shelxl refinement is uniquely defined
by the following loop, which should always be used as a source of
symmetry information in preference to the above space-group names.
They are only intended as comments.
;
_shelx_estimated_absorpt_t_min 0.204
_shelx_estimated_absorpt_t_max 0.868
_oxdiff_exptl_absorpt_empirical_full_min 0.544
_oxdiff_exptl_absorpt_empirical_full_max 3.079
_oxdiff_exptl_absorpt_empirical_details
;
Empirical correction (ABSPACK) includes:
- Absorption correction using spherical harmonics
- Frame scaling
- Detector area scaling
- B-factor correction
;

loop_
_space_group_symop_operation_xyz
'x, y, z'
'-x+1/2, y+1/2, -z+1/2'
'-x, -y, -z'
'x-1/2, -y-1/2, z-1/2'

loop_
_atom_site_label
_atom_site_type_symbol
_atom_site_fract_x
_atom_site_fract_y
_atom_site_fract_z
_atom_site_U_iso_or_equiv
_atom_site_adp_type
_atom_site_occupancy
_atom_site_site_symmetry_order
_atom_site_calc_flag
_atom_site_refinement_flags_posn
_atom_site_refinement_flags_adp
_atom_site_refinement_flags_occupancy
_atom_site_disorder_assembly
_atom_site_disorder_group
Au1 Au 0.500000 0.500000 0.000000 0.03114(17) Uani 1 2 d S . P . .
O1 O -0.3303(14) 0.4994(4) 0.4143(5) 0.0413(14) Uani 1 1 d . . . . .
H1 H -0.500000 0.500000 0.500000 0.11(7) Uiso 1 2 d S . P . .
O2 O -0.2277(17) 0.6048(4) 0.4660(6) 0.0461(17) Uani 1 1 d . . . . .
N1 N 0.1092(17) 0.5151(3) 0.2209(6) 0.0274(19) Uani 1 1 d . . . . .
N2 N 0.272(2) 0.6091(4) 0.1585(6) 0.0376(19) Uani 1 1 d . . . . .
C1 C 0.276(2) 0.5430(5) 0.1359(7) 0.0294(19) Uani 1 1 d . . . . .
C2 C 0.004(2) 0.5640(5) 0.2984(8) 0.033(2) Uani 1 1 d . . . . .
C3 C 0.108(3) 0.6225(6) 0.2553(8) 0.043(2) Uani 1 1 d . . . . .
H3 H 0.071795 0.665034 0.287693 0.052 Uiso 1 1 calc R U . . .
C4 C 0.064(2) 0.4444(5) 0.2327(8) 0.037(2) Uani 1 1 d . . . . .
H4A H 0.161557 0.421587 0.166805 0.056 Uiso 1 1 calc R U . . .
H4B H -0.159360 0.434599 0.231787 0.056 Uiso 1 1 calc R U . . .
H4C H 0.157717 0.429300 0.307539 0.056 Uiso 1 1 calc R U . . .
C5 C 0.423(3) 0.6594(6) 0.0853(9) 0.052(3) Uani 1 1 d . . . . .
H5A H 0.264225 0.685131 0.042419 0.079 Uiso 1 1 calc R U . . .
H5B H 0.558635 0.637676 0.028644 0.079 Uiso 1 1 calc R U . . .
H5C H 0.547155 0.688951 0.136163 0.079 Uiso 1 1 calc R U . . .
C6 C -0.199(2) 0.5553(5) 0.3999(8) 0.037(2) Uani 1 1 d . . . . .
O3 O 0.2850(19) 0.6747(4) 0.5431(6) 0.053(2) Uani 1 1 d G . . . .
H3A H 0.432968 0.649861 0.516481 0.079 Uiso 1 1 d G U . . .
H3B H 0.118427 0.661051 0.505772 0.079 Uiso 1 1 d G U . . .
O4 O 0.373(4) 0.7822(6) 0.3918(9) 0.109(4) Uani 1 1 d G . . . .
H4D H 0.204045 0.772996 0.351328 0.163 Uiso 1 1 d G U . . .
H4E H 0.372347 0.754452 0.450571 0.163 Uiso 1 1 d G U . . .
O5 O -0.127(4) 0.7820(6) 0.2679(10) 0.119(5) Uani 1 1 d G . . . .
H5D H -0.315913 0.788429 0.290741 0.178 Uiso 1 1 d G U . . .
H5E H -0.102588 0.811018 0.195002 0.178 Uiso 1 1 d G U . . .

loop_
_atom_site_aniso_label
_atom_site_aniso_U_11
_atom_site_aniso_U_22
_atom_site_aniso_U_33
_atom_site_aniso_U_23
_atom_site_aniso_U_13
_atom_site_aniso_U_12
Au1 0.0381(3) 0.0372(3) 0.0180(2) 0.0010(3) -0.00068(16) -0.0018(4)
O1 0.045(3) 0.049(4) 0.031(3) 0.004(4) 0.007(2) 0.006(5)
O2 0.051(4) 0.047(4) 0.040(4) -0.008(3) 0.003(3) 0.010(4)
N1 0.033(4) 0.026(6) 0.023(3) 0.000(3) -0.004(3) 0.002(3)
N2 0.056(5) 0.040(5) 0.017(3) -0.001(3) -0.004(3) -0.001(4)
C1 0.033(5) 0.039(5) 0.017(4) -0.001(4) 0.000(3) 0.005(4)
C2 0.042(5) 0.035(5) 0.023(4) -0.003(4) -0.008(4) 0.002(4)
C3 0.054(6) 0.043(6) 0.032(5) -0.002(5) -0.013(4) 0.004(5)
C4 0.041(5) 0.041(6) 0.029(5) 0.009(5) -0.003(4) 0.001(5)
C5 0.076(8) 0.056(7) 0.026(5) 0.006(5) 0.011(5) -0.011(6)
C6 0.040(5) 0.044(6) 0.027(4) 0.001(4) -0.005(4) 0.013(5)
O3 0.056(5) 0.068(6) 0.035(4) -0.013(4) 0.007(3) 0.008(4)
O4 0.196(15) 0.078(8) 0.052(6) 0.000(5) 0.001(7) -0.007(9)
O5 0.234(17) 0.066(7) 0.056(6) 0.018(5) 0.007(8) 0.014(10)

loop_
_atom_type_symbol
_atom_type_description
_atom_type_scat_dispersion_real
_atom_type_scat_dispersion_imag
_atom_type_scat_source
C C 0.0181 0.0091 'International Tables Vol C Tables 4.2.6.8 and 6.1.1.4'
H H 0.0000 0.0000 'International Tables Vol C Tables 4.2.6.8 and 6.1.1.4'
Au Au -4.4197 7.2980 'International Tables Vol C Tables 4.2.6.8 and 6.1.1.4'
N N 0.0311 0.0180 'International Tables Vol C Tables 4.2.6.8 and 6.1.1.4'
O O 0.0492 0.0322 'International Tables Vol C Tables 4.2.6.8 and 6.1.1.4'

loop_
_exptl_crystal_face_index_h
_exptl_crystal_face_index_k
_exptl_crystal_face_index_l
_exptl_crystal_face_perp_dist
-3 -3 1 0.0145
3 0 -1 0.1362
0 13 -2 0.0076
0 -13 2 0.0035
0 0 7 0.0076
0 0 -7 0.0057

loop_
_geom_angle_atom_site_label_1
_geom_angle_atom_site_label_2
_geom_angle_atom_site_label_3
_geom_angle
_geom_angle_site_symmetry_1
_geom_angle_site_symmetry_3
_geom_angle_publ_flag
C1 Au1 C1 180.0 . 3_665 ?
C1 N1 C2 109.7(7) . . ?
C1 N1 C4 123.9(7) . . ?
C2 N1 C4 126.2(7) . . ?
C3 N2 C1 111.1(8) . . ?
C3 N2 C5 124.4(9) . . ?
C1 N2 C5 124.5(8) . . ?
N1 C1 N2 105.6(7) . . ?
N1 C1 Au1 129.5(7) . . ?
N2 C1 Au1 124.9(6) . . ?
C3 C2 N1 106.0(8) . . ?
C3 C2 C6 126.2(10) . . ?
N1 C2 C6 127.6(9) . . ?
N2 C3 C2 107.4(10) . . ?
O2 C6 O1 125.5(9) . . ?
O2 C6 C2 115.9(10) . . ?
O1 C6 C2 118.5(8) . . ?

loop_
_geom_bond_atom_site_label_1
_geom_bond_atom_site_label_2
_geom_bond_distance
_geom_bond_site_symmetry_2
_geom_bond_publ_flag
Au1 C1 2.027(8) . ?
Au1 C1 2.027(8) 3_665 ?
O1 C6 1.277(12) . ?
O2 C6 1.257(12) . ?
N1 C1 1.337(11) . ?
N1 C2 1.402(11) . ?
N1 C4 1.451(13) . ?
N2 C3 1.342(13) . ?
N2 C1 1.362(12) . ?
N2 C5 1.472(13) . ?
C2 C3 1.360(14) . ?
C2 C6 1.469(13) . ?

loop_
_geom_torsion_atom_site_label_1
_geom_torsion_atom_site_label_2
_geom_torsion_atom_site_label_3
_geom_torsion_atom_site_label_4
_geom_torsion
_geom_torsion_site_symmetry_1
_geom_torsion_site_symmetry_2
_geom_torsion_site_symmetry_3
_geom_torsion_site_symmetry_4
_geom_torsion_publ_flag
C2 N1 C1 N2 -1.2(10) . . . . ?
C4 N1 C1 N2 -177.6(7) . . . . ?
C2 N1 C1 Au1 178.4(6) . . . . ?
C4 N1 C1 Au1 1.9(12) . . . . ?
C3 N2 C1 N1 0.4(10) . . . . ?
C5 N2 C1 N1 -178.8(9) . . . . ?
C3 N2 C1 Au1 -179.2(6) . . . . ?
C5 N2 C1 Au1 1.6(13) . . . . ?
C1 N1 C2 C3 1.5(10) . . . . ?
C4 N1 C2 C3 177.9(8) . . . . ?
C1 N1 C2 C6 176.6(9) . . . . ?
C4 N1 C2 C6 -7.0(14) . . . . ?
C1 N2 C3 C2 0.6(11) . . . . ?
C5 N2 C3 C2 179.7(9) . . . . ?
N1 C2 C3 N2 -1.2(10) . . . . ?
C6 C2 C3 N2 -176.4(9) . . . . ?
C3 C2 C6 O2 -15.1(14) . . . . ?
N1 C2 C6 O2 170.7(8) . . . . ?
C3 C2 C6 O1 165.1(9) . . . . ?
N1 C2 C6 O1 -9.1(14) . . . . ?

loop_
_exptl_oxdiff_crystal_face_indexfrac_h
_exptl_oxdiff_crystal_face_indexfrac_k
_exptl_oxdiff_crystal_face_indexfrac_l
_exptl_oxdiff_crystal_face_x
_exptl_oxdiff_crystal_face_y
_exptl_oxdiff_crystal_face_z
-2.6768 -3.0127 1.4463 0.1663 0.3479 0.9226
2.7714 -0.3708 -1.1113 -0.0567 -0.1176 -0.9914
0.3945 12.6933 -1.5684 -0.4301 -0.9027 -0.0090
-0.3945 -12.6933 1.5684 0.4301 0.9027 0.0090
0.2629 -0.1564 7.2970 -0.7936 0.6084 0.0093
-0.2629 0.1564 -7.2970 0.7936 -0.6084 -0.0093
